data_7011113
loop_
_publ_author_name
'Tercero, Javier'
'Diaz, Carmen'
'Ribas, Juan'
'Mah\'ia, Jos\'e'
'Maestro, Miguel'
'Solans, X.'

_publ_section_title
;
 Synthesis, characterization, and magnetic properties of new complexes
 based on self-assembled homotrinuclear units CuII--CuII--CuII
;
_journal_issue 9
_journal_name_full 'Journal of the Chemical Society, Dalton Transactions'
_journal_page_first 2040
_journal_paper_doi 10.1039/b107851h
_journal_year 2002
_chemical_formula_sum 'C19 H44 Cu3 F12 N6 O9 P2'
_chemical_formula_weight 981.16
_chemical_name_systematic
;
?
;
_space_group_IT_number 2
_symmetry_cell_setting triclinic
_symmetry_space_group_name_Hall '-P 1'
_symmetry_space_group_name_H-M 'P -1'
_atom_sites_solution_hydrogens geom
_atom_sites_solution_primary direct
_atom_sites_solution_secondary difmap
_audit_creation_method SHELXL-97
_cell_angle_alpha 70.9310(10)
_cell_angle_beta 83.8970(10)
_cell_angle_gamma 87.7610(10)
_cell_formula_units_Z 2
_cell_length_a 10.22180(10)
_cell_length_b 13.182
_cell_length_c 14.63610(10)
_cell_measurement_temperature 298(2)
_cell_volume 1853.32(3)
_computing_cell_refinement 'Bruker SAINT'
_computing_data_collection 'Bruker SMART'
_computing_data_reduction 'Bruker SAINT'
_computing_molecular_graphics 'Bruker SHELXTL'
_computing_publication_material 'Bruker SHELXTL'
_computing_structure_refinement 'SHELXL-97 (Sheldrick, 1997)'
_computing_structure_solution 'SHELXS-97 (Sheldrick, 1990)'
_diffrn_ambient_temperature 298(2)
_diffrn_measured_fraction_theta_full 0.986
_diffrn_measured_fraction_theta_max 0.986
_diffrn_measurement_device_type 'CCD area detector'
_diffrn_measurement_method 'phi and omega scans'
_diffrn_radiation_monochromator graphite
_diffrn_radiation_source 'fine-focus sealed tube'
_diffrn_radiation_type MoK\a
_diffrn_radiation_wavelength 0.71073
_diffrn_reflns_av_R_equivalents 0.0407
_diffrn_reflns_av_sigmaI/netI 0.0596
_diffrn_reflns_limit_h_max 13
_diffrn_reflns_limit_h_min -13
_diffrn_reflns_limit_k_max 17
_diffrn_reflns_limit_k_min -17
_diffrn_reflns_limit_l_max 19
_diffrn_reflns_limit_l_min -19
_diffrn_reflns_number 22103
_diffrn_reflns_theta_full 28.27
_diffrn_reflns_theta_max 28.27
_diffrn_reflns_theta_min 1.48
_diffrn_standards_decay_% 0.36
_exptl_absorpt_coefficient_mu 1.903
_exptl_absorpt_correction_T_max 0.9108
_exptl_absorpt_correction_T_min 0.5988
_exptl_absorpt_correction_type empirical
_exptl_absorpt_process_details Sadabs
_exptl_crystal_colour Blue
_exptl_crystal_density_diffrn 1.758
_exptl_crystal_density_method 'not measured'
_exptl_crystal_description Plate
_exptl_crystal_F_000 994
_exptl_crystal_size_max 0.30
_exptl_crystal_size_mid 0.20
_exptl_crystal_size_min 0.05
_refine_diff_density_max 1.795
_refine_diff_density_min -0.564
_refine_diff_density_rms 0.099
_refine_ls_extinction_method none
_refine_ls_goodness_of_fit_ref 1.075
_refine_ls_hydrogen_treatment mixed
_refine_ls_matrix_type full
_refine_ls_number_parameters 460
_refine_ls_number_reflns 9066
_refine_ls_number_restraints 0
_refine_ls_restrained_S_all 1.075
_refine_ls_R_factor_all 0.0754
_refine_ls_R_factor_gt 0.0472
_refine_ls_shift/su_max 0.006
_refine_ls_shift/su_mean 0.001
_refine_ls_structure_factor_coef Fsqd
_refine_ls_weighting_details 'w=1/[\s^2^(Fo^2^)+(0.0744P)^2^+0.7296P] where P=(Fo^2^+2Fc^2^)/3'
_refine_ls_weighting_scheme calc
_refine_ls_wR_factor_gt 0.1425
_refine_ls_wR_factor_ref 0.1542
_reflns_number_gt 6335
_reflns_number_total 9066
_reflns_threshold_expression >2sigma(I)
_cod_data_source_file b107851h.txt
_cod_data_source_block complex_1
_cod_depositor_comments
;
The following automatic conversions were performed:
'_symmetry_cell_setting' value 'Triclinic' changed to 'triclinic'
according to '/home/saulius/struct/CIF-dictionaries/cif_core.dic'
dictionary named 'cif_core.dic' version 2.4.1 from 2010-06-29.

Automatic conversion script
Id: cif_fix_enum 1527 2010-12-29 10:47:43Z saulius 

The following automatic conversions were performed:

'_refine_ls_weighting_scheme' value 'calc
w=1/[\s^2^(Fo^2^)+(0.0744P)^2^+0.7296P] where P=(Fo^2^+2Fc^2^)/3' was
changed to 'calc'. New tag '_refine_ls_weighting_details' was
created. The value of the new tag was set to
'w=1/[\s^2^(Fo^2^)+(0.0744P)^2^+0.7296P] where P=(Fo^2^+2Fc^2^)/3'.

Automatic conversion script
Id: cif_fix_values 3143 2015-03-26 13:38:13Z robertas 
;
_cod_original_cell_volume 1853.39(2)
_cod_original_sg_symbol_H-M P-1
_cod_database_code 7011113

loop_
_symmetry_equiv_pos_as_xyz
'x, y, z'
'-x, -y, -z'

loop_
_atom_site_label
_atom_site_type_symbol
_atom_site_fract_x
_atom_site_fract_y
_atom_site_fract_z
_atom_site_U_iso_or_equiv
_atom_site_adp_type
_atom_site_occupancy
_atom_site_calc_flag
_atom_site_refinement_flags
_atom_site_disorder_assembly
_atom_site_disorder_group
Cu1 Cu 1.15147(5) 0.73164(4) 0.71578(4) 0.02947(13) Uani 1 d . . .
Cu2 Cu 0.76082(5) 0.82417(4) 0.50362(4) 0.03079(14) Uani 1 d . . .
Cu3 Cu 0.36317(5) 0.86919(4) 0.29782(4) 0.03328(14) Uani 1 d . . .
O1 O 1.0771(3) 0.6774(2) 0.6233(2) 0.0351(7) Uani 1 d . . .
O2 O 1.0370(3) 0.8617(2) 0.6601(2) 0.0323(6) Uani 1 d . . .
O3 O 0.8702(3) 0.9034(2) 0.5647(2) 0.0325(6) Uani 1 d . . .
O4 O 0.6450(3) 0.9474(2) 0.4308(2) 0.0346(6) Uani 1 d . . .
O5 O 0.4541(3) 0.7556(2) 0.3893(2) 0.0397(7) Uani 1 d . . .
O6 O 0.4762(3) 0.9674(2) 0.3408(2) 0.0347(6) Uani 1 d . . .
N1 N 1.1863(4) 0.7657(3) 0.8355(3) 0.0362(8) Uani 1 d . . .
N2 N 1.2480(4) 0.5911(3) 0.7708(3) 0.0373(8) Uani 1 d . . .
N3 N 0.8897(3) 0.7117(3) 0.5439(3) 0.0308(7) Uani 1 d . . .
N4 N 0.6419(3) 0.7379(3) 0.4660(3) 0.0360(8) Uani 1 d . . .
N5 N 0.2844(4) 0.7618(3) 0.2471(3) 0.0522(11) Uani 1 d . . .
N6 N 0.3108(4) 0.9833(3) 0.1786(3) 0.0394(8) Uani 1 d . . .
C1 C 1.2356(8) 0.6684(5) 0.9061(5) 0.080(2) Uani 1 d . . .
H1 H 1.1623 0.6269 0.9468 0.095 Uiso 1 calc R . .
H1A H 1.2908 0.6882 0.9476 0.095 Uiso 1 calc R . .
C2 C 1.3140(6) 0.6019(5) 0.8530(4) 0.0610(15) Uani 1 d . . .
H2 H 1.3995 0.6347 0.8283 0.073 Uiso 1 calc R . .
H2A H 1.3282 0.5309 0.8984 0.073 Uiso 1 calc R . .
C3 C 1.0645(7) 0.7939(7) 0.8863(5) 0.086(2) Uani 1 d . . .
H3 H 1.0257 0.8569 0.8439 0.103 Uiso 1 calc R . .
H3A H 1.0852 0.8078 0.9436 0.103 Uiso 1 calc R . .
H3B H 1.0036 0.7355 0.9043 0.103 Uiso 1 calc R . .
C4 C 1.2763(7) 0.8592(5) 0.8128(5) 0.0761(19) Uani 1 d . . .
H4 H 1.2421 0.9196 0.7643 0.091 Uiso 1 calc R . .
H4A H 1.3620 0.8409 0.7888 0.091 Uiso 1 calc R . .
H4B H 1.2828 0.8772 0.8706 0.091 Uiso 1 calc R . .
C5 C 1.3466(5) 0.5701(5) 0.6997(4) 0.0567(14) Uani 1 d . . .
H5 H 1.4063 0.6294 0.6745 0.068 Uiso 1 calc R . .
H5A H 1.3041 0.5611 0.6474 0.068 Uiso 1 calc R . .
H5B H 1.3945 0.5059 0.7301 0.068 Uiso 1 calc R . .
C6 C 1.1542(6) 0.5017(4) 0.8091(5) 0.0684(17) Uani 1 d . . .
H6 H 1.0896 0.5166 0.8557 0.082 Uiso 1 calc R . .
H6A H 1.2005 0.4367 0.8398 0.082 Uiso 1 calc R . .
H6B H 1.1113 0.4934 0.7567 0.082 Uiso 1 calc R . .
C7 C 0.9793(4) 0.7339(3) 0.5897(3) 0.0286(8) Uani 1 d . . .
C8 C 0.9612(4) 0.8428(3) 0.6047(3) 0.0277(8) Uani 1 d . . .
C9 C 0.8915(4) 0.6023(3) 0.5359(4) 0.0396(10) Uani 1 d . . .
H9 H 0.8662 0.5508 0.5994 0.048 Uiso 1 calc R . .
H9A H 0.9803 0.5850 0.5150 0.048 Uiso 1 calc R . .
C10 C 0.8006(5) 0.5931(4) 0.4658(4) 0.0518(13) Uani 1 d . . .
H10 H 0.8050 0.5199 0.4646 0.062 Uiso 1 calc R . .
H10A H 0.8330 0.6393 0.4015 0.062 Uiso 1 calc R . .
C11 C 0.6562(5) 0.6212(4) 0.4851(4) 0.0457(11) Uani 1 d . . .
H11 H 0.6038 0.5991 0.4435 0.055 Uiso 1 calc R . .
H11A H 0.6248 0.5831 0.5521 0.055 Uiso 1 calc R . .
C12 C 0.5498(4) 0.7898(3) 0.4187(3) 0.0297(8) Uani 1 d . . .
C13 C 0.5598(4) 0.9118(3) 0.3957(3) 0.0287(8) Uani 1 d . . .
C14 C 0.2237(7) 0.8265(6) 0.1573(5) 0.0754(19) Uani 1 d . . .
H14 H 0.2496 0.7953 0.1066 0.090 Uiso 1 calc R . .
H14A H 0.1287 0.8207 0.1707 0.090 Uiso 1 calc R . .
C15 C 0.2555(16) 0.9312(8) 0.1235(9) 0.104(8) Uani 1 d . . .
H15 H 0.1757 0.9703 0.1027 0.245 Uiso 1 calc R . .
H15A H 0.3156 0.9413 0.0654 0.245 Uiso 1 calc R . .
C16 C 0.3930(8) 0.6856(7) 0.2250(7) 0.111(3) Uani 1 d . . .
H16 H 0.4295 0.6452 0.2841 0.133 Uiso 1 calc R . .
H16A H 0.4611 0.7270 0.1794 0.133 Uiso 1 calc R . .
H16B H 0.3559 0.6373 0.1980 0.133 Uiso 1 calc R . .
C17 C 0.1788(7) 0.6986(6) 0.3191(6) 0.088(2) Uani 1 d . . .
H17 H 0.2166 0.6553 0.3766 0.105 Uiso 1 calc R . .
H17A H 0.1368 0.6531 0.2915 0.105 Uiso 1 calc R . .
H17B H 0.1149 0.7467 0.3356 0.105 Uiso 1 calc R . .
C18 C 0.4191(8) 1.0432(9) 0.1166(6) 0.127(4) Uani 1 d . . .
H18 H 0.4559 1.0873 0.1481 0.152 Uiso 1 calc R . .
H18A H 0.3887 1.0879 0.0566 0.152 Uiso 1 calc R . .
H18B H 0.4851 0.9945 0.1037 0.152 Uiso 1 calc R . .
C19 C 0.2179(8) 1.0616(7) 0.1979(6) 0.101(3) Uani 1 d . . .
H19 H 0.2521 1.0922 0.2416 0.121 Uiso 1 calc R . .
H19A H 0.1356 1.0271 0.2267 0.121 Uiso 1 calc R . .
H19B H 0.2046 1.1173 0.1381 0.121 Uiso 1 calc R . .
O7 O 1.3196(3) 0.8318(2) 0.5988(2) 0.0417(7) Uani 1 d . . .
O8 O 0.1989(3) 0.8865(3) 0.4144(3) 0.0504(8) Uani 1 d . . .
O9 O 0.5836(4) 0.8219(3) 0.6440(3) 0.0557(9) Uani 1 d . . .
P1 P 0.26284(13) 0.40892(11) 0.15487(10) 0.0476(3) Uani 1 d . . .
F1 F 0.3662(4) 0.4964(3) 0.0957(3) 0.0756(10) Uani 1 d . . .
F2 F 0.3629(4) 0.3197(3) 0.1430(3) 0.0856(11) Uani 1 d . . .
F3 F 0.1633(4) 0.3184(3) 0.2177(3) 0.0737(10) Uani 1 d . . .
F4 F 0.1712(4) 0.4988(3) 0.1756(3) 0.0875(12) Uani 1 d . . .
F5 F 0.1969(4) 0.4131(3) 0.0637(3) 0.0833(11) Uani 1 d . . .
F6 F 0.3315(4) 0.4060(3) 0.2484(3) 0.0773(10) Uani 1 d . . .
P2 P 1.20557(14) 0.16912(12) 0.83910(11) 0.0528(3) Uani 1 d . . .
F7 F 1.2809(4) 0.2746(3) 0.7683(3) 0.0866(11) Uani 1 d . . .
F8 F 1.3251(5) 0.1100(4) 0.8048(4) 0.1147(16) Uani 1 d . . .
F9 F 1.0827(4) 0.2438(4) 0.8412(4) 0.1097(15) Uani 1 d . . .
F10 F 1.1286(5) 0.0701(3) 0.8974(3) 0.1003(14) Uani 1 d . . .
F11 F 1.1478(5) 0.1518(4) 0.7518(3) 0.1079(15) Uani 1 d . . .
F12 F 1.2720(5) 0.1927(4) 0.9180(3) 0.1120(16) Uani 1 d . . .

loop_
_atom_site_aniso_label
_atom_site_aniso_U_11
_atom_site_aniso_U_22
_atom_site_aniso_U_33
_atom_site_aniso_U_23
_atom_site_aniso_U_13
_atom_site_aniso_U_12
Cu1 0.0291(3) 0.0272(2) 0.0331(3) -0.0095(2) -0.0097(2) 0.00314(18)
Cu2 0.0312(3) 0.0260(2) 0.0370(3) -0.0101(2) -0.0130(2) 0.00374(19)
Cu3 0.0325(3) 0.0307(3) 0.0377(3) -0.0101(2) -0.0120(2) 0.0022(2)
O1 0.0326(15) 0.0329(15) 0.0436(18) -0.0154(14) -0.0137(13) 0.0061(12)
O2 0.0291(14) 0.0302(14) 0.0402(17) -0.0131(13) -0.0113(12) 0.0032(11)
O3 0.0332(15) 0.0270(14) 0.0388(16) -0.0102(13) -0.0131(13) 0.0044(11)
O4 0.0354(15) 0.0299(14) 0.0388(17) -0.0099(13) -0.0102(13) 0.0012(12)
O5 0.0379(16) 0.0346(16) 0.0479(19) -0.0119(14) -0.0156(14) 0.0020(13)
O6 0.0346(15) 0.0300(14) 0.0406(17) -0.0102(13) -0.0132(13) 0.0028(12)
N1 0.0372(19) 0.0352(19) 0.037(2) -0.0105(16) -0.0115(16) 0.0008(15)
N2 0.0378(19) 0.0338(19) 0.041(2) -0.0116(17) -0.0095(17) 0.0035(15)
N3 0.0337(18) 0.0259(16) 0.0352(19) -0.0114(15) -0.0101(15) 0.0022(13)
N4 0.0330(19) 0.0321(18) 0.044(2) -0.0121(16) -0.0088(16) 0.0012(15)
N5 0.051(2) 0.048(2) 0.062(3) -0.020(2) -0.018(2) 0.001(2)
N6 0.038(2) 0.042(2) 0.038(2) -0.0106(17) -0.0112(17) 0.0028(16)
C1 0.103(5) 0.068(4) 0.072(4) -0.021(4) -0.039(4) 0.021(4)
C2 0.062(3) 0.057(3) 0.067(4) -0.020(3) -0.026(3) 0.018(3)
C3 0.071(4) 0.120(6) 0.075(5) -0.043(5) -0.003(4) -0.003(4)
C4 0.096(5) 0.072(4) 0.067(4) -0.030(4) -0.008(4) -0.021(4)
C5 0.056(3) 0.055(3) 0.064(4) -0.026(3) -0.009(3) 0.011(3)
C6 0.061(4) 0.046(3) 0.088(5) -0.006(3) -0.016(3) 0.002(3)
C7 0.029(2) 0.0267(19) 0.031(2) -0.0104(17) -0.0050(17) 0.0025(15)
C8 0.0276(19) 0.0251(18) 0.030(2) -0.0080(16) -0.0044(16) -0.0009(15)
C9 0.041(2) 0.033(2) 0.050(3) -0.019(2) -0.015(2) 0.0071(18)
C10 0.052(3) 0.042(3) 0.068(4) -0.024(3) -0.020(3) 0.006(2)
C11 0.045(3) 0.031(2) 0.062(3) -0.014(2) -0.016(2) 0.0017(19)
C12 0.030(2) 0.0272(19) 0.032(2) -0.0083(17) -0.0063(17) 0.0017(15)
C13 0.030(2) 0.0247(19) 0.031(2) -0.0074(16) -0.0055(17) 0.0005(15)
C14 0.080(4) 0.076(4) 0.081(5) -0.032(4) -0.036(4) 0.001(4)
C15 0.15(2) 0.094(7) 0.172(12) -0.001(8) -0.056(14) -0.038(10)
C16 0.102(6) 0.103(6) 0.159(9) -0.079(7) -0.040(6) 0.014(5)
C17 0.095(5) 0.073(5) 0.093(5) -0.021(4) -0.018(4) -0.025(4)
C18 0.091(6) 0.166(9) 0.081(6) 0.017(6) -0.012(5) 0.031(6)
C19 0.114(6) 0.094(6) 0.073(5) -0.002(4) -0.008(5) 0.041(5)
O7 0.0417(17) 0.0383(17) 0.0432(18) -0.0100(15) -0.0065(14) 0.0001(13)
O8 0.0449(19) 0.054(2) 0.048(2) -0.0105(17) -0.0059(16) -0.0009(16)
O9 0.058(2) 0.052(2) 0.056(2) -0.0161(18) -0.0072(18) 0.0026(17)
P1 0.0464(7) 0.0458(7) 0.0467(7) -0.0085(6) -0.0075(6) -0.0023(6)
F1 0.077(2) 0.069(2) 0.073(2) -0.0103(19) -0.0051(19) -0.0202(18)
F2 0.082(3) 0.070(2) 0.108(3) -0.035(2) -0.006(2) 0.010(2)
F3 0.082(2) 0.070(2) 0.061(2) -0.0124(18) 0.0035(19) -0.0192(19)
F4 0.065(2) 0.076(2) 0.131(4) -0.045(3) -0.016(2) 0.0108(19)
F5 0.096(3) 0.090(3) 0.060(2) -0.012(2) -0.020(2) -0.019(2)
F6 0.085(3) 0.084(3) 0.065(2) -0.023(2) -0.021(2) 0.000(2)
P2 0.0520(8) 0.0550(8) 0.0532(8) -0.0192(7) -0.0094(7) 0.0030(6)
F7 0.095(3) 0.080(3) 0.081(3) -0.025(2) 0.005(2) -0.008(2)
F8 0.095(3) 0.090(3) 0.160(5) -0.048(3) -0.003(3) 0.017(3)
F9 0.076(3) 0.093(3) 0.164(5) -0.048(3) -0.014(3) 0.011(2)
F10 0.121(4) 0.080(3) 0.088(3) -0.013(2) 0.004(3) -0.019(3)
F11 0.123(4) 0.122(4) 0.086(3) -0.040(3) -0.023(3) -0.012(3)
F12 0.144(4) 0.114(4) 0.080(3) -0.025(3) -0.033(3) -0.018(3)

loop_
_atom_type_symbol
_atom_type_description
_atom_type_scat_dispersion_real
_atom_type_scat_dispersion_imag
_atom_type_scat_source
C C 0.0033 0.0016 'International Tables Vol C Tables 4.2.6.8 and 6.1.1.4'
H H 0.0000 0.0000 'International Tables Vol C Tables 4.2.6.8 and 6.1.1.4'
N N 0.0061 0.0033 'International Tables Vol C Tables 4.2.6.8 and 6.1.1.4'
O O 0.0106 0.0060 'International Tables Vol C Tables 4.2.6.8 and 6.1.1.4'
F F 0.0171 0.0103 'International Tables Vol C Tables 4.2.6.8 and 6.1.1.4'
P P 0.1023 0.0942 'International Tables Vol C Tables 4.2.6.8 and 6.1.1.4'
Cu Cu 0.3201 1.2651 'International Tables Vol C Tables 4.2.6.8 and 6.1.1.4'

loop_
_geom_angle_atom_site_label_1
_geom_angle_atom_site_label_2
_geom_angle_atom_site_label_3
_geom_angle
_geom_angle_site_symmetry_1
_geom_angle_site_symmetry_3
_geom_angle_publ_flag
O1 Cu1 N1 164.27(14) . . ?
O1 Cu1 N2 90.93(13) . . ?
N1 Cu1 N2 87.27(15) . . ?
O1 Cu1 O2 83.97(11) . . ?
N1 Cu1 O2 96.47(13) . . ?
N2 Cu1 O2 173.30(13) . . ?
O1 Cu1 O7 93.87(12) . . ?
N1 Cu1 O7 101.83(13) . . ?
N2 Cu1 O7 100.13(13) . . ?
O2 Cu1 O7 84.58(11) . . ?
N3 Cu2 N4 95.11(14) . . ?
N3 Cu2 O3 84.06(12) . . ?
N4 Cu2 O3 170.70(14) . . ?
N3 Cu2 O4 167.19(13) . . ?
N4 Cu2 O4 83.23(13) . . ?
O3 Cu2 O4 99.60(11) . . ?
O5 Cu3 N6 164.54(15) . . ?
O5 Cu3 N5 91.02(15) . . ?
N6 Cu3 N5 86.98(17) . . ?
O5 Cu3 O6 83.62(12) . . ?
N6 Cu3 O6 95.68(13) . . ?
N5 Cu3 O6 169.19(15) . . ?
O5 Cu3 O8 94.04(13) . . ?
N6 Cu3 O8 101.36(14) . . ?
N5 Cu3 O8 102.42(16) . . ?
O6 Cu3 O8 87.36(12) . . ?
C7 O1 Cu1 110.5(2) . . ?
C8 O2 Cu1 110.1(2) . . ?
C8 O3 Cu2 109.6(2) . . ?
C13 O4 Cu2 109.4(2) . . ?
C12 O5 Cu3 112.5(3) . . ?
C13 O6 Cu3 110.1(2) . . ?
C1 N1 C3 104.7(5) . . ?
C1 N1 C4 112.6(5) . . ?
C3 N1 C4 105.9(5) . . ?
C1 N1 Cu1 108.9(3) . . ?
C3 N1 Cu1 112.2(3) . . ?
C4 N1 Cu1 112.4(3) . . ?
C5 N2 C6 110.3(4) . . ?
C5 N2 C2 109.3(4) . . ?
C6 N2 C2 108.5(4) . . ?
C5 N2 Cu1 112.3(3) . . ?
C6 N2 Cu1 110.4(3) . . ?
C2 N2 Cu1 105.8(3) . . ?
C7 N3 C9 117.2(3) . . ?
C7 N3 Cu2 114.1(3) . . ?
C9 N3 Cu2 128.5(3) . . ?
C12 N4 C11 120.6(4) . . ?
C12 N4 Cu2 114.9(3) . . ?
C11 N4 Cu2 124.4(3) . . ?
C17 N5 C14 108.5(5) . . ?
C17 N5 C16 110.1(5) . . ?
C14 N5 C16 111.7(6) . . ?
C17 N5 Cu3 110.5(4) . . ?
C14 N5 Cu3 106.0(3) . . ?
C16 N5 Cu3 110.0(4) . . ?
C15 N6 C18 105.4(8) . . ?
C15 N6 C19 109.4(8) . . ?
C18 N6 C19 106.3(6) . . ?
C15 N6 Cu3 106.8(5) . . ?
C18 N6 Cu3 114.2(4) . . ?
C19 N6 Cu3 114.4(4) . . ?
N1 C1 C2 109.6(5) . . ?
N1 C1 H1 109.8 . . ?
C2 C1 H1 109.8 . . ?
N1 C1 H1A 109.8 . . ?
C2 C1 H1A 109.8 . . ?
H1 C1 H1A 108.2 . . ?
N2 C2 C1 112.9(5) . . ?
N2 C2 H2 109.0 . . ?
C1 C2 H2 109.0 . . ?
N2 C2 H2A 109.0 . . ?
C1 C2 H2A 109.0 . . ?
H2 C2 H2A 107.8 . . ?
N1 C3 H3 109.5 . . ?
N1 C3 H3A 109.5 . . ?
H3 C3 H3A 109.5 . . ?
N1 C3 H3B 109.5 . . ?
H3 C3 H3B 109.5 . . ?
H3A C3 H3B 109.5 . . ?
N1 C4 H4 109.5 . . ?
N1 C4 H4A 109.5 . . ?
H4 C4 H4A 109.5 . . ?
N1 C4 H4B 109.5 . . ?
H4 C4 H4B 109.5 . . ?
H4A C4 H4B 109.5 . . ?
N2 C5 H5 109.5 . . ?
N2 C5 H5A 109.5 . . ?
H5 C5 H5A 109.5 . . ?
N2 C5 H5B 109.5 . . ?
H5 C5 H5B 109.5 . . ?
H5A C5 H5B 109.5 . . ?
N2 C6 H6 109.5 . . ?
N2 C6 H6A 109.5 . . ?
H6 C6 H6A 109.5 . . ?
N2 C6 H6B 109.5 . . ?
H6 C6 H6B 109.5 . . ?
H6A C6 H6B 109.5 . . ?
O1 C7 N3 128.5(3) . . ?
O1 C7 C8 117.7(3) . . ?
N3 C7 C8 113.8(3) . . ?
O3 C8 O2 126.2(3) . . ?
O3 C8 C7 118.1(3) . . ?
O2 C8 C7 115.6(3) . . ?
N3 C9 C10 112.0(4) . . ?
N3 C9 H9 109.2 . . ?
C10 C9 H9 109.2 . . ?
N3 C9 H9A 109.2 . . ?
C10 C9 H9A 109.2 . . ?
H9 C9 H9A 107.9 . . ?
C9 C10 C11 116.8(4) . . ?
C9 C10 H10 108.1 . . ?
C11 C10 H10 108.1 . . ?
C9 C10 H10A 108.1 . . ?
C11 C10 H10A 108.1 . . ?
H10 C10 H10A 107.3 . . ?
N4 C11 C10 109.8(4) . . ?
N4 C11 H11 109.7 . . ?
C10 C11 H11 109.7 . . ?
N4 C11 H11A 109.7 . . ?
C10 C11 H11A 109.7 . . ?
H11 C11 H11A 108.2 . . ?
O5 C12 N4 129.5(4) . . ?
O5 C12 C13 117.3(3) . . ?
N4 C12 C13 113.2(3) . . ?
O4 C13 O6 126.0(4) . . ?
O4 C13 C12 118.9(4) . . ?
O6 C13 C12 115.1(3) . . ?
C15 C14 N5 115.3(6) . . ?
C15 C14 H14 108.5 . . ?
N5 C14 H14 108.5 . . ?
C15 C14 H14A 108.5 . . ?
N5 C14 H14A 108.5 . . ?
H14 C14 H14A 107.5 . . ?
C14 C15 N6 123.2(9) . . ?
C14 C15 H15 106.5 . . ?
N6 C15 H15 106.5 . . ?
C14 C15 H15A 106.5 . . ?
N6 C15 H15A 106.5 . . ?
H15 C15 H15A 106.5 . . ?
N5 C16 H16 109.5 . . ?
N5 C16 H16A 109.5 . . ?
H16 C16 H16A 109.5 . . ?
N5 C16 H16B 109.5 . . ?
H16 C16 H16B 109.5 . . ?
H16A C16 H16B 109.5 . . ?
N5 C17 H17 109.5 . . ?
N5 C17 H17A 109.5 . . ?
H17 C17 H17A 109.5 . . ?
N5 C17 H17B 109.5 . . ?
H17 C17 H17B 109.5 . . ?
H17A C17 H17B 109.5 . . ?
N6 C18 H18 109.5 . . ?
N6 C18 H18A 109.5 . . ?
H18 C18 H18A 109.5 . . ?
N6 C18 H18B 109.5 . . ?
H18 C18 H18B 109.5 . . ?
H18A C18 H18B 109.5 . . ?
N6 C19 H19 109.5 . . ?
N6 C19 H19A 109.5 . . ?
H19 C19 H19A 109.5 . . ?
N6 C19 H19B 109.5 . . ?
H19 C19 H19B 109.5 . . ?
H19A C19 H19B 109.5 . . ?
F5 P1 F1 93.0(2) . . ?
F5 P1 F4 93.3(2) . . ?
F1 P1 F4 89.5(2) . . ?
F5 P1 F2 92.6(2) . . ?
F1 P1 F2 89.4(2) . . ?
F4 P1 F2 174.0(2) . . ?
F5 P1 F3 89.1(2) . . ?
F1 P1 F3 177.5(2) . . ?
F4 P1 F3 91.7(2) . . ?
F2 P1 F3 89.2(2) . . ?
F5 P1 F6 179.4(2) . . ?
F1 P1 F6 86.4(2) . . ?
F4 P1 F6 86.4(2) . . ?
F2 P1 F6 87.6(2) . . ?
F3 P1 F6 91.5(2) . . ?
F10 P2 F12 101.1(3) . . ?
F10 P2 F11 84.0(3) . . ?
F12 P2 F11 174.7(3) . . ?
F10 P2 F8 96.5(3) . . ?
F12 P2 F8 95.6(3) . . ?
F11 P2 F8 82.0(3) . . ?
F10 P2 F9 92.2(3) . . ?
F12 P2 F9 96.7(3) . . ?
F11 P2 F9 84.8(3) . . ?
F8 P2 F9 163.3(3) . . ?
F10 P2 F7 174.6(3) . . ?
F12 P2 F7 84.3(2) . . ?
F11 P2 F7 90.7(2) . . ?
F8 P2 F7 83.5(3) . . ?
F9 P2 F7 86.5(2) . . ?

loop_
_geom_bond_atom_site_label_1
_geom_bond_atom_site_label_2
_geom_bond_distance
_geom_bond_site_symmetry_2
_geom_bond_publ_flag
Cu1 O1 1.953(3) . ?
Cu1 N1 2.015(4) . ?
Cu1 N2 2.026(4) . ?
Cu1 O2 2.026(3) . ?
Cu1 O7 2.388(3) . ?
Cu2 N3 1.929(3) . ?
Cu2 N4 1.933(3) . ?
Cu2 O3 2.014(3) . ?
Cu2 O4 2.040(3) . ?
Cu3 O5 1.935(3) . ?
Cu3 N6 2.004(4) . ?
Cu3 N5 2.027(4) . ?
Cu3 O6 2.052(3) . ?
Cu3 O8 2.323(3) . ?
O1 C7 1.266(5) . ?
O2 C8 1.266(4) . ?
O3 C8 1.264(5) . ?
O4 C13 1.236(5) . ?
O5 C12 1.264(5) . ?
O6 C13 1.275(5) . ?
N1 C1 1.470(7) . ?
N1 C3 1.479(7) . ?
N1 C4 1.494(7) . ?
N2 C5 1.456(6) . ?
N2 C6 1.472(6) . ?
N2 C2 1.489(6) . ?
N3 C7 1.287(5) . ?
N3 C9 1.483(5) . ?
N4 C12 1.270(5) . ?
N4 C11 1.475(5) . ?
N5 C17 1.492(8) . ?
N5 C14 1.497(8) . ?
N5 C16 1.547(8) . ?
N6 C15 1.388(10) . ?
N6 C18 1.434(9) . ?
N6 C19 1.450(8) . ?
C1 C2 1.508(8) . ?
C1 H1 0.9700 . ?
C1 H1A 0.9700 . ?
C2 H2 0.9700 . ?
C2 H2A 0.9700 . ?
C3 H3 0.9600 . ?
C3 H3A 0.9600 . ?
C3 H3B 0.9600 . ?
C4 H4 0.9600 . ?
C4 H4A 0.9600 . ?
C4 H4B 0.9600 . ?
C5 H5 0.9600 . ?
C5 H5A 0.9600 . ?
C5 H5B 0.9600 . ?
C6 H6 0.9600 . ?
C6 H6A 0.9600 . ?
C6 H6B 0.9600 . ?
C7 C8 1.523(5) . ?
C9 C10 1.492(6) . ?
C9 H9 0.9700 . ?
C9 H9A 0.9700 . ?
C10 C11 1.527(7) . ?
C10 H10 0.9700 . ?
C10 H10A 0.9700 . ?
C11 H11 0.9700 . ?
C11 H11A 0.9700 . ?
C12 C13 1.537(5) . ?
C14 C15 1.345(11) . ?
C14 H14 0.9700 . ?
C14 H14A 0.9700 . ?
C15 H15 0.9700 . ?
C15 H15A 0.9700 . ?
C16 H16 0.9600 . ?
C16 H16A 0.9600 . ?
C16 H16B 0.9600 . ?
C17 H17 0.9600 . ?
C17 H17A 0.9600 . ?
C17 H17B 0.9600 . ?
C18 H18 0.9600 . ?
C18 H18A 0.9600 . ?
C18 H18B 0.9600 . ?
C19 H19 0.9600 . ?
C19 H19A 0.9600 . ?
C19 H19B 0.9600 . ?
P1 F5 1.542(4) . ?
P1 F1 1.563(3) . ?
P1 F4 1.569(4) . ?
P1 F2 1.569(4) . ?
P1 F3 1.576(3) . ?
P1 F6 1.592(4) . ?
P2 F10 1.503(4) . ?
P2 F12 1.520(5) . ?
P2 F11 1.547(4) . ?
P2 F8 1.550(5) . ?
P2 F9 1.569(4) . ?
P2 F7 1.604(4) . ?
